data_1554502
loop_
_publ_author_name
'Chen, Yueji'
'You, Yi'
'Weng, Zhiqiang'

_publ_section_title
;
 Syntheses of
 2-(2,2,2-trifluoroethylidene)/(2,2-difluoroethyl)-1,3-dicarbonyl
 compounds and their fungicidal activities
;
_journal_issue 2
_journal_name_full 'Organic Chemistry Frontiers'
_journal_page_first 213
_journal_paper_doi 10.1039/C8QO01118D
_journal_volume 6
_journal_year 2019
_chemical_formula_moiety 'C17 H12 Br2 F2 O2'
_chemical_formula_sum 'C17 H12 Br2 F2 O2'
_chemical_formula_weight 446.09
_space_group_crystal_system monoclinic
_space_group_IT_number 14
_space_group_name_Hall '-P 2ybc'
_space_group_name_H-M_alt 'P 1 21/c 1'
_atom_sites_solution_hydrogens geom
_atom_sites_solution_primary dual
_audit_creation_date 2018-07-31
_audit_creation_method
;
Olex2 1.2
(compiled 2018.05.29 svn.r3508 for OlexSys, GUI svn.r5506)
;
_audit_update_record
;
2018-07-31 deposited with the CCDC.
2018-12-07 downloaded from the CCDC.
;
_cell_angle_alpha 90
_cell_angle_beta 105.814(12)
_cell_angle_gamma 90
_cell_formula_units_Z 4
_cell_length_a 13.7491(16)
_cell_length_b 5.8303(5)
_cell_length_c 21.420(3)
_cell_measurement_reflns_used 14553
_cell_measurement_temperature 293(2)
_cell_measurement_theta_max 29.403
_cell_measurement_theta_min 3.632
_cell_volume 1652.1(3)
_computing_molecular_graphics 'Olex2 (Dolomanov et al., 2009)'
_computing_publication_material 'Olex2 (Dolomanov et al., 2009)'
_computing_structure_refinement 'ShelXL (Sheldrick, 2015)'
_computing_structure_solution 'ShelXT (Sheldrick, 2015)'
_diffrn_ambient_temperature 293(2)
_diffrn_measured_fraction_theta_full 0.998
_diffrn_measured_fraction_theta_max 0.863
_diffrn_measurement_device_type 'multiwire proportional'
_diffrn_measurement_method 'phi and omega scans'
_diffrn_radiation_monochromator graphite
_diffrn_radiation_type MoK\a
_diffrn_radiation_wavelength 0.71073
_diffrn_reflns_av_R_equivalents 0.0883
_diffrn_reflns_av_unetI/netI 0.1309
_diffrn_reflns_Laue_measured_fraction_full 0.998
_diffrn_reflns_Laue_measured_fraction_max 0.863
_diffrn_reflns_limit_h_max 14
_diffrn_reflns_limit_h_min -17
_diffrn_reflns_limit_k_max 7
_diffrn_reflns_limit_k_min -6
_diffrn_reflns_limit_l_max 27
_diffrn_reflns_limit_l_min -25
_diffrn_reflns_number 14553
_diffrn_reflns_point_group_measured_fraction_full 0.998
_diffrn_reflns_point_group_measured_fraction_max 0.863
_diffrn_reflns_theta_full 25.242
_diffrn_reflns_theta_max 29.403
_diffrn_reflns_theta_min 3.632
_exptl_absorpt_coefficient_mu 4.932
_exptl_absorpt_correction_T_max 0.611
_exptl_absorpt_correction_T_min 0.225
_exptl_absorpt_correction_type multi-scan
_exptl_crystal_colour colorless
_exptl_crystal_density_diffrn 1.793
_exptl_crystal_density_method 'not measured'
_exptl_crystal_description needle
_exptl_crystal_F_000 872
_exptl_crystal_size_max 0.3
_exptl_crystal_size_mid 0.15
_exptl_crystal_size_min 0.1
_refine_diff_density_max 0.735
_refine_diff_density_min -0.925
_refine_diff_density_rms 0.118
_refine_ls_extinction_method none
_refine_ls_goodness_of_fit_ref 1.017
_refine_ls_hydrogen_treatment constr
_refine_ls_matrix_type full
_refine_ls_number_parameters 208
_refine_ls_number_reflns 3924
_refine_ls_number_restraints 0
_refine_ls_restrained_S_all 1.017
_refine_ls_R_factor_all 0.1837
_refine_ls_R_factor_gt 0.0882
_refine_ls_shift/su_max 0.000
_refine_ls_shift/su_mean 0.000
_refine_ls_structure_factor_coef Fsqd
_refine_ls_weighting_details 'w=1/[\s^2^(Fo^2^)+(0.0726P)^2^] where P=(Fo^2^+2Fc^2^)/3'
_refine_ls_weighting_scheme calc
_refine_ls_wR_factor_gt 0.1408
_refine_ls_wR_factor_ref 0.1687
_reflns_Friedel_coverage 0.000
_reflns_number_gt 2001
_reflns_number_total 3924
_reflns_threshold_expression 'I > 2\s(I)'
_cod_data_source_file c8qo01118d2.cif
_cod_data_source_block cyj-2f-4-br-3
_cod_depositor_comments
;
The following automatic conversions were performed:

data item '_exptl_absorpt_correction_type' value 'Multi-scan' was
changed to 'multi-scan' in accordance with the
/home/saulius/struct/COD-crude-data/automatic-downloads/DataCite-retrospective/RSC/depositions/lib/dictionaries/cif_core.dic
dictionary named 'cif_core.dic' version 2.4.2 last updated on
2011-04-26.

Automatic conversion script
Id: cif_fix_values 6909 2019-04-08 15:41:33Z antanas 
;
_cod_database_code 1554502
_shelx_shelxl_version_number 2017/1
_shelx_space_group_comment
;
The symmetry employed for this shelxl refinement is uniquely defined
by the following loop, which should always be used as a source of
symmetry information in preference to the above space-group names.
They are only intended as comments.
;
_olex2_refinement_description
;
1. Fixed Uiso
 At 1.2 times of:
  All C(H) groups, All C(H,H) groups
2.a Ternary CH refined with riding coordinates:
 C14(H14), C22(H22)
2.b Secondary CH2 refined with riding coordinates:
 C17(H17A,H17B)
2.c Aromatic/amide H refined with riding coordinates:
 C1(H1), C5(H5), C10(H10), C11(H11), C15(H15), C16(H16), C18(H18), C23(H23)
;
_olex2_submission_special_instructions 'No special instructions were received'

loop_
_space_group_symop_operation_xyz
'x, y, z'
'-x, y+1/2, -z+1/2'
'-x, -y, -z'
'x, -y-1/2, z-1/2'

loop_
_atom_site_label
_atom_site_type_symbol
_atom_site_fract_x
_atom_site_fract_y
_atom_site_fract_z
_atom_site_U_iso_or_equiv
_atom_site_adp_type
_atom_site_occupancy
_atom_site_site_symmetry_order
_atom_site_calc_flag
_atom_site_refinement_flags_posn
Br1 Br 0.03632(5) 0.03159(13) 0.11271(4) 0.0645(3) Uani 1 1 d .
Br2 Br -0.14851(6) 0.06566(13) 0.50429(4) 0.0684(3) Uani 1 1 d .
C1 C -0.0973(4) -0.4751(9) 0.1927(3) 0.0322(14) Uani 1 1 d .
H1 H -0.078053 -0.615576 0.212828 0.039 Uiso 1 1 calc R
C2 C -0.2659(4) -0.5493(10) 0.2091(3) 0.0349(14) Uani 1 1 d .
O2 O -0.2381(3) -0.7337(7) 0.2331(2) 0.0511(12) Uani 1 1 d .
C4 C -0.1960(4) -0.3987(9) 0.1844(3) 0.0284(13) Uani 1 1 d .
C5 C -0.1541(4) -0.0637(10) 0.1327(3) 0.0383(15) Uani 1 1 d .
H5 H -0.172464 0.077024 0.112480 0.046 Uiso 1 1 calc R
O1 O -0.4459(3) -0.6535(8) 0.2822(2) 0.0509(12) Uani 1 1 d .
C7 C -0.3281(4) -0.3654(10) 0.3277(3) 0.0309(14) Uani 1 1 d .
C8 C -0.0588(4) -0.1447(10) 0.1421(3) 0.0339(14) Uani 1 1 d .
C9 C -0.3886(4) -0.5081(10) 0.2733(3) 0.0329(14) Uani 1 1 d .
C10 C -0.2321(4) -0.0307(10) 0.3700(3) 0.0395(16) Uani 1 1 d .
H10 H -0.203978 0.108897 0.363023 0.047 Uiso 1 1 calc R
C11 C -0.0280(4) -0.3505(10) 0.1721(3) 0.0386(15) Uani 1 1 d .
H11 H 0.037738 -0.403168 0.178077 0.046 Uiso 1 1 calc R
C12 C -0.2225(5) -0.1122(11) 0.4332(3) 0.0426(16) Uani 1 1 d .
C14 C -0.3741(4) -0.4696(9) 0.2060(3) 0.0330(14) Uani 1 1 d .
H14 H -0.381492 -0.306163 0.195018 0.040 Uiso 1 1 calc R
C15 C -0.3199(5) -0.4406(10) 0.3908(3) 0.0402(15) Uani 1 1 d .
H15 H -0.351304 -0.576257 0.397388 0.048 Uiso 1 1 calc R
C16 C -0.2655(5) -0.3150(11) 0.4434(3) 0.0481(17) Uani 1 1 d .
H16 H -0.258237 -0.367912 0.485416 0.058 Uiso 1 1 calc R
C17 C -0.4525(5) -0.6072(12) 0.1564(3) 0.0515(18) Uani 1 1 d .
H17A H -0.440838 -0.768594 0.166696 0.062 Uiso 1 1 calc R
H17B H -0.518697 -0.569326 0.161293 0.062 Uiso 1 1 calc R
C18 C -0.2838(4) -0.1624(10) 0.3193(3) 0.0369(15) Uani 1 1 d .
H18 H -0.289108 -0.112208 0.277337 0.044 Uiso 1 1 calc R
F1 F -0.3670(4) -0.6405(12) 0.0762(2) 0.123(2) Uani 1 1 d .
C22 C -0.4551(6) -0.5744(17) 0.0875(4) 0.078(3) Uani 1 1 d .
H22 H -0.511693 -0.659956 0.059420 0.094 Uiso 1 1 calc R
C23 C -0.2236(4) -0.1924(9) 0.1534(3) 0.0327(14) Uani 1 1 d .
H23 H -0.289518 -0.139505 0.146341 0.039 Uiso 1 1 calc R
F2 F -0.4636(4) -0.3470(12) 0.0720(2) 0.127(2) Uani 1 1 d .

loop_
_atom_site_aniso_label
_atom_site_aniso_U_11
_atom_site_aniso_U_22
_atom_site_aniso_U_33
_atom_site_aniso_U_23
_atom_site_aniso_U_13
_atom_site_aniso_U_12
Br1 0.0550(5) 0.0647(5) 0.0850(7) 0.0177(4) 0.0384(4) -0.0086(4)
Br2 0.0880(6) 0.0709(6) 0.0382(5) -0.0141(4) 0.0033(4) -0.0020(4)
C1 0.038(3) 0.034(3) 0.021(3) 0.005(3) 0.003(3) 0.003(3)
C2 0.051(4) 0.033(3) 0.026(4) -0.006(3) 0.020(3) -0.003(3)
O2 0.061(3) 0.037(3) 0.067(4) 0.014(2) 0.037(3) 0.006(2)
C4 0.035(3) 0.033(3) 0.020(3) 0.000(3) 0.012(3) -0.003(3)
C5 0.045(4) 0.039(3) 0.032(4) 0.004(3) 0.013(3) -0.003(3)
O1 0.060(3) 0.056(3) 0.042(3) -0.001(2) 0.024(2) -0.025(2)
C7 0.034(3) 0.040(3) 0.023(4) 0.003(3) 0.016(3) 0.009(3)
C8 0.039(4) 0.039(3) 0.031(4) -0.003(3) 0.021(3) -0.009(3)
C9 0.038(3) 0.040(3) 0.023(4) 0.002(3) 0.013(3) 0.002(3)
C10 0.044(4) 0.034(3) 0.044(5) 0.002(3) 0.018(3) -0.003(3)
C11 0.033(3) 0.047(4) 0.039(4) 0.002(3) 0.015(3) -0.002(3)
C12 0.050(4) 0.049(4) 0.030(4) -0.008(3) 0.013(3) 0.006(3)
C14 0.035(3) 0.036(3) 0.031(4) -0.006(3) 0.015(3) -0.006(3)
C15 0.054(4) 0.040(3) 0.030(4) 0.007(3) 0.017(3) -0.002(3)
C16 0.064(4) 0.050(4) 0.030(4) 0.011(3) 0.012(4) 0.007(4)
C17 0.051(4) 0.075(5) 0.033(4) -0.007(4) 0.020(3) -0.011(3)
C18 0.051(4) 0.038(3) 0.028(4) 0.005(3) 0.020(3) 0.002(3)
F1 0.092(4) 0.228(7) 0.065(4) -0.057(4) 0.048(3) -0.048(4)
C22 0.079(6) 0.117(8) 0.034(5) -0.001(5) 0.009(4) -0.046(5)
C23 0.034(3) 0.038(3) 0.030(4) 0.002(3) 0.016(3) 0.000(3)
F2 0.152(5) 0.164(5) 0.044(4) 0.038(4) -0.006(3) -0.053(4)

loop_
_atom_type_symbol
_atom_type_description
_atom_type_scat_dispersion_real
_atom_type_scat_dispersion_imag
_atom_type_scat_source
C C 0.0033 0.0016 'International Tables Vol C Tables 4.2.6.8 and 6.1.1.4'
H H 0.0000 0.0000 'International Tables Vol C Tables 4.2.6.8 and 6.1.1.4'
Br Br -0.2901 2.4595 'International Tables Vol C Tables 4.2.6.8 and 6.1.1.4'
F F 0.0171 0.0103 'International Tables Vol C Tables 4.2.6.8 and 6.1.1.4'
O O 0.0106 0.0060 'International Tables Vol C Tables 4.2.6.8 and 6.1.1.4'

loop_
_geom_angle_atom_site_label_1
_geom_angle_atom_site_label_2
_geom_angle_atom_site_label_3
_geom_angle
C11 C1 C4 122.1(5)
O2 C2 C4 120.8(5)
O2 C2 C14 118.4(5)
C4 C2 C14 120.8(5)
C1 C4 C2 117.6(5)
C23 C4 C1 118.1(5)
C23 C4 C2 124.2(5)
C8 C5 C23 119.3(5)
C15 C7 C9 117.6(5)
C18 C7 C9 123.8(5)
C18 C7 C15 118.6(6)
C5 C8 Br1 119.1(5)
C5 C8 C11 122.5(5)
C11 C8 Br1 118.4(4)
O1 C9 C7 121.3(5)
O1 C9 C14 120.7(5)
C7 C9 C14 118.0(5)
C18 C10 C12 117.9(6)
C1 C11 C8 117.6(5)
C10 C12 Br2 118.5(5)
C16 C12 Br2 120.4(5)
C16 C12 C10 121.0(6)
C9 C14 C2 106.7(5)
C17 C14 C2 111.3(5)
C17 C14 C9 109.5(5)
C16 C15 C7 120.4(6)
C12 C16 C15 119.3(6)
C22 C17 C14 116.7(6)
C10 C18 C7 122.6(6)
F1 C22 C17 111.2(7)
F1 C22 F2 104.7(7)
F2 C22 C17 110.2(7)
C4 C23 C5 120.4(5)

loop_
_geom_bond_atom_site_label_1
_geom_bond_atom_site_label_2
_geom_bond_distance
Br1 C8 1.900(5)
Br2 C12 1.893(6)
C1 C4 1.393(7)
C1 C11 1.363(7)
C2 O2 1.208(6)
C2 C4 1.501(8)
C2 C14 1.543(8)
C4 C23 1.377(8)
C5 C8 1.355(8)
C5 C23 1.380(8)
O1 C9 1.208(6)
C7 C9 1.488(8)
C7 C15 1.395(8)
C7 C18 1.365(8)
C8 C11 1.372(8)
C9 C14 1.525(8)
C10 C12 1.408(9)
C10 C18 1.361(8)
C12 C16 1.366(9)
C14 C17 1.520(8)
C15 C16 1.382(9)
C17 C22 1.479(10)
F1 C22 1.355(10)
C22 F2 1.364(10)
